data_2232983
loop_
_publ_author_name
'Diop, Tidiane'
'Diop, Libasse'
'Diop, Cheikh A. K.'
'Molloy, Kieran C.'
'Kociok-K\"ohn, Gabriele'

_publ_section_title
;
 Dicyclohexylammonium trimethylbis(hydrogen phenylphosphonato)stannate(IV)
;
_journal_coeditor_code VN2021
_journal_issue 12
_journal_name_full 'Acta Crystallographica Section E'
_journal_page_first m1872
_journal_page_last m1873
_journal_paper_doi 10.1107/S1600536811049567
_journal_volume 67
_journal_year 2011
_chemical_formula_iupac '(C12 H24 N) [Sn (C H3)3 (C6 H6 O3 P)2]'
_chemical_formula_moiety 'C12 H24 N +, C15 H21 O6 P2 Sn -'
_chemical_formula_sum 'C27 H45 N O6 P2 Sn'
_chemical_formula_weight 660.27
_chemical_name_systematic
;
Dicyclohexylammonium bis(hydrogen phenylphosphonato)trimethylstannate(IV)
;
_space_group_IT_number 2
_symmetry_cell_setting triclinic
_symmetry_space_group_name_Hall '-P 1'
_symmetry_space_group_name_H-M 'P -1'
_atom_sites_solution_hydrogens geom
_atom_sites_solution_primary direct
_atom_sites_solution_secondary difmap
_audit_creation_method SHELXL-97
_cell_angle_alpha 100.625(3)
_cell_angle_beta 103.687(3)
_cell_angle_gamma 111.996(3)
_cell_formula_units_Z 2
_cell_length_a 10.8718(5)
_cell_length_b 12.7103(7)
_cell_length_c 13.3218(7)
_cell_measurement_reflns_used 47204
_cell_measurement_temperature 150(2)
_cell_measurement_theta_max 27.485
_cell_measurement_theta_min 2.910
_cell_volume 1580.41(15)
_computing_cell_refinement '<i>DENZO</i> and <i>SCALEPACK</i> (Otwinowski & Minor, 1997)'
_computing_data_collection '<i>COLLECT</i> (Nonius, 1998)'
_computing_data_reduction '<i>DENZO</i> and <i>SCALEPACK</i> (Otwinowski & Minor, 1997)'
_computing_molecular_graphics '<i>ORTEP-3</i> (Farrugia, 1997)'
_computing_publication_material '<i>WinGX</i> (Farrugia, 1999)'
_computing_structure_refinement '<i>SHELXL97</i> (Sheldrick, 2008)'
_computing_structure_solution '<i>SIR97</i> (Altomare  <i>et al.</i>, 1999)'
_diffrn_ambient_temperature 150(2)
_diffrn_measured_fraction_theta_full 0.988
_diffrn_measured_fraction_theta_max 0.988
_diffrn_measurement_device_type 'Nonius KappaCCD'
_diffrn_measurement_method '166 2.0 degree images with \w scans'
_diffrn_radiation_monochromator graphite
_diffrn_radiation_source 'fine-focus sealed tube'
_diffrn_radiation_type MoK\a
_diffrn_radiation_wavelength 0.71073
_diffrn_reflns_av_R_equivalents 0.0682
_diffrn_reflns_av_sigmaI/netI 0.0562
_diffrn_reflns_limit_h_max 14
_diffrn_reflns_limit_h_min -14
_diffrn_reflns_limit_k_max 16
_diffrn_reflns_limit_k_min -16
_diffrn_reflns_limit_l_max 16
_diffrn_reflns_limit_l_min -17
_diffrn_reflns_number 21070
_diffrn_reflns_theta_full 27.54
_diffrn_reflns_theta_max 27.54
_diffrn_reflns_theta_min 3.83
_diffrn_standards_decay_% 0
_diffrn_standards_number 0
_exptl_absorpt_coefficient_mu 0.947
_exptl_absorpt_correction_T_max 0.8332
_exptl_absorpt_correction_T_min 0.6752
_exptl_absorpt_correction_type multi-scan
_exptl_absorpt_process_details
;
(SORTAV; Blessing, 1995)
;
_exptl_crystal_colour colourless
_exptl_crystal_density_diffrn 1.387
_exptl_crystal_density_method 'not measured'
_exptl_crystal_description plate
_exptl_crystal_F_000 684
_exptl_crystal_size_max 0.45
_exptl_crystal_size_mid 0.30
_exptl_crystal_size_min 0.20
_refine_diff_density_max 1.856
_refine_diff_density_min -1.797
_refine_ls_extinction_method none
_refine_ls_goodness_of_fit_ref 1.091
_refine_ls_hydrogen_treatment mixed
_refine_ls_matrix_type full
_refine_ls_number_parameters 353
_refine_ls_number_reflns 7212
_refine_ls_number_restraints 2
_refine_ls_restrained_S_all 1.091
_refine_ls_R_factor_all 0.0615
_refine_ls_R_factor_gt 0.0473
_refine_ls_shift/su_max 0.000
_refine_ls_shift/su_mean 0.000
_refine_ls_structure_factor_coef Fsqd
_refine_ls_weighting_details
;
calc w=1/[\s^2^(Fo^2^)+(0.0655P)^2^+1.1841P] where P=(Fo^2^+2Fc^2^)/3
;
_refine_ls_weighting_scheme calc
_refine_ls_wR_factor_gt 0.1146
_refine_ls_wR_factor_ref 0.1237
_reflns_number_gt 6014
_reflns_number_total 7212
_reflns_threshold_expression I>2sigma(I)
_cod_data_source_file vn2021.cif
_cod_data_source_block I
_cod_original_cell_volume 1580.41(14)
_cod_database_code 2232983
_cod_database_fobs_code 2232983

loop_
_symmetry_equiv_pos_as_xyz
'x, y, z'
'-x, -y, -z'

loop_
_atom_site_type_symbol
_atom_site_label
_atom_site_fract_x
_atom_site_fract_y
_atom_site_fract_z
_atom_site_U_iso_or_equiv
_atom_site_adp_type
_atom_site_calc_flag
_atom_site_refinement_flags
_atom_site_occupancy
_atom_site_symmetry_multiplicity
Sn Sn 0.39323(2) 0.58948(2) 0.341865(19) 0.02776(9) Uani d . 1 1
P P1 0.74338(9) 0.72317(8) 0.37030(7) 0.02711(19) Uani d . 1 1
P P2 0.06261(9) 0.44906(8) 0.36638(8) 0.02827(19) Uani d . 1 1
O O1 0.6010(2) 0.7236(2) 0.3496(2) 0.0320(5) Uani d . 1 1
O O2 0.7419(3) 0.6228(2) 0.4238(2) 0.0353(6) Uani d D 1 1
H H2 0.807(5) 0.623(5) 0.462(4) 0.070(18) Uiso d D 1 1
O O3 0.8675(2) 0.8403(2) 0.4370(2) 0.0310(5) Uani d . 1 1
O O4 0.1834(3) 0.4514(2) 0.3290(2) 0.0360(6) Uani d . 1 1
O O5 0.0892(3) 0.5817(2) 0.4150(2) 0.0338(6) Uani d . 1 1
H H5A 0.039(7) 0.585(6) 0.463(5) 0.08(2) Uiso d . 1 1
O O6 0.0351(2) 0.3812(2) 0.4473(2) 0.0306(5) Uani d . 1 1
N N 0.9314(3) 1.0380(3) 0.3600(2) 0.0291(6) Uani d D 1 1
H H10A 0.906(5) 0.970(3) 0.376(4) 0.043(12) Uiso d D 1 1
H H10B 1.004(4) 1.092(4) 0.426(3) 0.029(10) Uiso d . 1 1
C C1 0.4197(4) 0.4478(4) 0.2508(3) 0.0357(8) Uani d . 1 1
H H1A 0.3304 0.3754 0.2223 0.053 Uiso calc R 1 1
H H1B 0.4921 0.4334 0.2977 0.053 Uiso calc R 1 1
H H1C 0.4488 0.4694 0.1904 0.053 Uiso calc R 1 1
C C2 0.4641(4) 0.6421(4) 0.5132(3) 0.0373(8) Uani d . 1 1
H H2A 0.5502 0.6326 0.5399 0.056 Uiso calc R 1 1
H H2B 0.3912 0.5924 0.5378 0.056 Uiso calc R 1 1
H H2C 0.4837 0.7257 0.5412 0.056 Uiso calc R 1 1
C C3 0.2929(4) 0.6733(4) 0.2497(3) 0.0396(9) Uani d . 1 1
H H3A 0.2375 0.6994 0.2876 0.059 Uiso calc R 1 1
H H3B 0.2307 0.6166 0.1782 0.059 Uiso calc R 1 1
H H3C 0.3646 0.7424 0.2409 0.059 Uiso calc R 1 1
C C4 0.7614(4) 0.6798(3) 0.2399(3) 0.0297(7) Uani d . 1 1
C C5 0.6643(4) 0.6721(4) 0.1461(3) 0.0433(10) Uani d . 1 1
H H5 0.5856 0.6861 0.1506 0.052 Uiso calc R 1 1
C C6 0.6811(6) 0.6443(6) 0.0462(4) 0.0610(14) Uani d . 1 1
H H6 0.6148 0.6405 -0.0170 0.073 Uiso calc R 1 1
C C7 0.7947(5) 0.6219(5) 0.0383(3) 0.0516(11) Uani d . 1 1
H H7 0.8058 0.6026 -0.0304 0.062 Uiso calc R 1 1
C C8 0.8919(5) 0.6278(4) 0.1304(4) 0.0430(9) Uani d . 1 1
H H8 0.9689 0.6115 0.1252 0.052 Uiso calc R 1 1
C C9 0.8754(4) 0.6579(3) 0.2309(3) 0.0355(8) Uani d . 1 1
H H9 0.9430 0.6635 0.2942 0.043 Uiso calc R 1 1
C C10 -0.0932(4) 0.3826(3) 0.2475(3) 0.0322(7) Uani d . 1 1
C C11 -0.0850(5) 0.3461(4) 0.1446(3) 0.0444(10) Uani d . 1 1
H H11 0.0032 0.3562 0.1372 0.053 Uiso calc R 1 1
C C12 -0.2058(6) 0.2946(5) 0.0527(4) 0.0562(12) Uani d . 1 1
H H12 -0.2001 0.2691 -0.0170 0.067 Uiso calc R 1 1
C C13 -0.3337(6) 0.2812(5) 0.0639(4) 0.0595(13) Uani d . 1 1
H H13 -0.4159 0.2462 0.0014 0.071 Uiso calc R 1 1
C C14 -0.3430(5) 0.3180(4) 0.1645(4) 0.0512(11) Uani d . 1 1
H H14 -0.4314 0.3085 0.1711 0.061 Uiso calc R 1 1
C C15 -0.2241(4) 0.3688(4) 0.2559(3) 0.0391(9) Uani d . 1 1
H H15 -0.2312 0.3946 0.3250 0.047 Uiso calc R 1 1
C C16 0.9824(4) 1.0236(3) 0.2651(3) 0.0314(7) Uani d . 1 1
H H16 0.9017 0.9615 0.2010 0.038 Uiso calc R 1 1
C C17 1.0365(5) 1.1398(4) 0.2371(3) 0.0406(9) Uani d . 1 1
H H17A 1.1137 1.2033 0.3008 0.049 Uiso calc R 1 1
H H17B 0.9597 1.1641 0.2179 0.049 Uiso calc R 1 1
C C18 1.0900(5) 1.1238(4) 0.1419(4) 0.0465(10) Uani d . 1 1
H H18A 1.1312 1.2012 0.1279 0.056 Uiso calc R 1 1
H H18B 1.0099 1.0674 0.0761 0.056 Uiso calc R 1 1
C C19 1.2011(5) 1.0767(4) 0.1639(4) 0.0470(10) Uani d . 1 1
H H19A 1.2276 1.0617 0.0984 0.056 Uiso calc R 1 1
H H19B 1.2864 1.1377 0.2237 0.056 Uiso calc R 1 1
C C20 1.1468(4) 0.9626(4) 0.1941(4) 0.0438(9) Uani d . 1 1
H H20A 1.2227 0.9371 0.2122 0.053 Uiso calc R 1 1
H H20B 1.0678 0.8990 0.1315 0.053 Uiso calc R 1 1
C C21 1.0967(4) 0.9810(4) 0.2915(3) 0.0376(8) Uani d . 1 1
H H21A 1.0590 0.9053 0.3089 0.045 Uiso calc R 1 1
H H21B 1.1770 1.0408 0.3557 0.045 Uiso calc R 1 1
C C22 0.8128(4) 1.0751(3) 0.3484(3) 0.0325(8) Uani d . 1 1
H H22 0.8446 1.1542 0.3349 0.039 Uiso calc R 1 1
C C23 0.7833(4) 1.0885(4) 0.4551(3) 0.0395(9) Uani d . 1 1
H H23A 0.7567 1.0119 0.4717 0.047 Uiso calc R 1 1
H H23B 0.8695 1.1491 0.5144 0.047 Uiso calc R 1 1
C C24 0.6648(4) 1.1259(4) 0.4481(4) 0.0472(10) Uani d . 1 1
H H24A 0.6941 1.2052 0.4367 0.057 Uiso calc R 1 1
H H24B 0.6447 1.1319 0.5171 0.057 Uiso calc R 1 1
C C25 0.5317(4) 1.0355(4) 0.3547(4) 0.0499(11) Uani d . 1 1
H H25A 0.4982 0.9577 0.3690 0.060 Uiso calc R 1 1
H H25B 0.4568 1.0626 0.3497 0.060 Uiso calc R 1 1
C C26 0.5605(4) 1.0211(4) 0.2482(4) 0.0493(11) Uani d . 1 1
H H26A 0.5843 1.0969 0.2302 0.059 Uiso calc R 1 1
H H26B 0.4745 0.9591 0.1897 0.059 Uiso calc R 1 1
C C27 0.6824(4) 0.9860(4) 0.2541(3) 0.0377(8) Uani d . 1 1
H H27A 0.6544 0.9057 0.2632 0.045 Uiso calc R 1 1
H H27B 0.7035 0.9833 0.1856 0.045 Uiso calc R 1 1

loop_
_atom_site_aniso_label
_atom_site_aniso_U_11
_atom_site_aniso_U_22
_atom_site_aniso_U_33
_atom_site_aniso_U_12
_atom_site_aniso_U_13
_atom_site_aniso_U_23
Sn 0.02108(13) 0.03255(14) 0.03159(14) 0.01278(10) 0.00933(9) 0.01115(9)
P1 0.0195(4) 0.0280(4) 0.0322(4) 0.0092(4) 0.0066(3) 0.0106(3)
P2 0.0206(4) 0.0297(5) 0.0366(5) 0.0116(4) 0.0107(3) 0.0121(4)
O1 0.0219(12) 0.0349(13) 0.0415(14) 0.0131(11) 0.0104(10) 0.0156(11)
O2 0.0234(13) 0.0372(14) 0.0439(15) 0.0105(11) 0.0067(11) 0.0213(12)
O3 0.0209(11) 0.0320(13) 0.0333(13) 0.0073(10) 0.0059(9) 0.0086(10)
O4 0.0254(12) 0.0364(14) 0.0504(16) 0.0141(11) 0.0181(11) 0.0146(12)
O5 0.0296(13) 0.0310(13) 0.0426(14) 0.0128(11) 0.0144(11) 0.0134(11)
O6 0.0243(12) 0.0317(13) 0.0379(13) 0.0132(11) 0.0100(10) 0.0138(10)
N 0.0240(14) 0.0287(16) 0.0314(15) 0.0098(13) 0.0065(12) 0.0097(12)
C1 0.0299(18) 0.041(2) 0.039(2) 0.0182(17) 0.0129(15) 0.0108(16)
C2 0.038(2) 0.045(2) 0.038(2) 0.0237(18) 0.0148(16) 0.0166(17)
C3 0.0293(18) 0.045(2) 0.048(2) 0.0175(17) 0.0108(16) 0.0216(18)
C4 0.0246(16) 0.0316(18) 0.0337(18) 0.0129(15) 0.0089(13) 0.0116(14)
C5 0.034(2) 0.061(3) 0.037(2) 0.028(2) 0.0082(16) 0.0097(18)
C6 0.054(3) 0.100(4) 0.036(2) 0.048(3) 0.008(2) 0.013(2)
C7 0.057(3) 0.074(3) 0.034(2) 0.036(3) 0.0198(19) 0.014(2)
C8 0.042(2) 0.049(2) 0.049(2) 0.029(2) 0.0184(18) 0.0150(19)
C9 0.0273(18) 0.039(2) 0.041(2) 0.0154(16) 0.0094(15) 0.0140(16)
C10 0.0314(18) 0.0330(19) 0.0383(19) 0.0183(16) 0.0124(15) 0.0146(15)
C11 0.047(2) 0.054(3) 0.042(2) 0.029(2) 0.0163(18) 0.0181(19)
C12 0.064(3) 0.067(3) 0.039(2) 0.037(3) 0.009(2) 0.014(2)
C13 0.053(3) 0.059(3) 0.050(3) 0.030(3) -0.009(2) 0.005(2)
C14 0.031(2) 0.051(3) 0.063(3) 0.021(2) 0.0031(19) 0.009(2)
C15 0.0289(18) 0.042(2) 0.045(2) 0.0182(17) 0.0095(16) 0.0103(17)
C16 0.0270(17) 0.0316(18) 0.0313(17) 0.0097(15) 0.0087(14) 0.0080(14)
C17 0.047(2) 0.036(2) 0.044(2) 0.0195(19) 0.0187(18) 0.0167(17)
C18 0.055(3) 0.046(2) 0.044(2) 0.021(2) 0.025(2) 0.0191(19)
C19 0.039(2) 0.052(3) 0.049(2) 0.016(2) 0.0211(19) 0.015(2)
C20 0.035(2) 0.046(2) 0.050(2) 0.0188(19) 0.0157(18) 0.0097(19)
C21 0.0325(19) 0.038(2) 0.043(2) 0.0164(17) 0.0136(16) 0.0127(16)
C22 0.0248(17) 0.0293(18) 0.042(2) 0.0122(15) 0.0079(14) 0.0116(15)
C23 0.0301(19) 0.044(2) 0.042(2) 0.0158(17) 0.0132(16) 0.0075(17)
C24 0.033(2) 0.047(2) 0.058(3) 0.0178(19) 0.0167(19) 0.006(2)
C25 0.0269(19) 0.044(2) 0.071(3) 0.0136(18) 0.0155(19) 0.005(2)
C26 0.029(2) 0.049(3) 0.058(3) 0.0165(19) 0.0013(18) 0.008(2)
C27 0.0280(18) 0.041(2) 0.040(2) 0.0156(17) 0.0054(15) 0.0096(16)

loop_
_atom_type_symbol
_atom_type_description
_atom_type_scat_dispersion_real
_atom_type_scat_dispersion_imag
_atom_type_scat_source
C C 0.0033 0.0016 'International Tables Vol C Tables 4.2.6.8 and 6.1.1.4'
H H 0.0000 0.0000 'International Tables Vol C Tables 4.2.6.8 and 6.1.1.4'
O O 0.0106 0.0060 'International Tables Vol C Tables 4.2.6.8 and 6.1.1.4'
P P 0.1023 0.0942 'International Tables Vol C Tables 4.2.6.8 and 6.1.1.4'
Sn Sn -0.6537 1.4246 'International Tables Vol C Tables 4.2.6.8 and 6.1.1.4'
N N 0.0061 0.0033 'International Tables Vol C Tables 4.2.6.8 and 6.1.1.4'

loop_
_geom_angle_atom_site_label_1
_geom_angle_atom_site_label_2
_geom_angle_atom_site_label_3
_geom_angle
C2 Sn C1 121.15(15)
C2 Sn C3 122.89(16)
C1 Sn C3 115.97(16)
C2 Sn O1 88.92(13)
C1 Sn O1 91.77(12)
C3 Sn O1 89.14(13)
C2 Sn O4 92.68(13)
C1 Sn O4 86.78(13)
C3 Sn O4 90.59(13)
O1 Sn O4 178.24(9)
O3 P1 O1 115.48(15)
O3 P1 O2 110.97(15)
O1 P1 O2 107.81(15)
O3 P1 C4 108.23(15)
O1 P1 C4 107.03(15)
O2 P1 C4 106.94(16)
O4 P2 O6 115.57(15)
O4 P2 O5 108.23(15)
O6 P2 O5 110.03(15)
O4 P2 C10 107.22(17)
O6 P2 C10 108.73(16)
O5 P2 C10 106.67(16)
P1 O1 Sn 132.28(15)
P1 O2 H2 125(5)
P2 O4 Sn 136.69(16)
P2 O5 H5A 110(4)
C16 N C22 117.5(3)
C16 N H10A 107(3)
C22 N H10A 109(3)
C16 N H10B 114(2)
C22 N H10B 106(2)
H10A N H10B 102(4)
Sn C1 H1A 109.5
Sn C1 H1B 109.5
H1A C1 H1B 109.5
Sn C1 H1C 109.5
H1A C1 H1C 109.5
H1B C1 H1C 109.5
Sn C2 H2A 109.5
Sn C2 H2B 109.5
H2A C2 H2B 109.5
Sn C2 H2C 109.5
H2A C2 H2C 109.5
H2B C2 H2C 109.5
Sn C3 H3A 109.5
Sn C3 H3B 109.5
H3A C3 H3B 109.5
Sn C3 H3C 109.5
H3A C3 H3C 109.5
H3B C3 H3C 109.5
C5 C4 C9 118.5(3)
C5 C4 P1 120.5(3)
C9 C4 P1 121.0(3)
C6 C5 C4 120.8(4)
C6 C5 H5 119.6
C4 C5 H5 119.6
C5 C6 C7 120.1(4)
C5 C6 H6 119.9
C7 C6 H6 119.9
C8 C7 C6 120.1(4)
C8 C7 H7 120.0
C6 C7 H7 120.0
C7 C8 C9 119.4(4)
C7 C8 H8 120.3
C9 C8 H8 120.3
C8 C9 C4 121.1(4)
C8 C9 H9 119.4
C4 C9 H9 119.4
C11 C10 C15 118.6(4)
C11 C10 P2 120.5(3)
C15 C10 P2 120.9(3)
C12 C11 C10 120.3(4)
C12 C11 H11 119.8
C10 C11 H11 119.8
C13 C12 C11 119.6(5)
C13 C12 H12 120.2
C11 C12 H12 120.2
C14 C13 C12 120.7(4)
C14 C13 H13 119.7
C12 C13 H13 119.7
C13 C14 C15 120.1(4)
C13 C14 H14 119.9
C15 C14 H14 119.9
C14 C15 C10 120.6(4)
C14 C15 H15 119.7
C10 C15 H15 119.7
N C16 C17 110.9(3)
N C16 C21 109.1(3)
C17 C16 C21 111.2(3)
N C16 H16 108.5
C17 C16 H16 108.5
C21 C16 H16 108.5
C16 C17 C18 110.1(3)
C16 C17 H17A 109.6
C18 C17 H17A 109.6
C16 C17 H17B 109.6
C18 C17 H17B 109.6
H17A C17 H17B 108.2
C17 C18 C19 111.8(4)
C17 C18 H18A 109.3
C19 C18 H18A 109.3
C17 C18 H18B 109.3
C19 C18 H18B 109.3
H18A C18 H18B 107.9
C20 C19 C18 111.4(4)
C20 C19 H19A 109.3
C18 C19 H19A 109.3
C20 C19 H19B 109.3
C18 C19 H19B 109.3
H19A C19 H19B 108.0
C19 C20 C21 110.7(3)
C19 C20 H20A 109.5
C21 C20 H20A 109.5
C19 C20 H20B 109.5
C21 C20 H20B 109.5
H20A C20 H20B 108.1
C16 C21 C20 109.7(3)
C16 C21 H21A 109.7
C20 C21 H21A 109.7
C16 C21 H21B 109.7
C20 C21 H21B 109.7
H21A C21 H21B 108.2
N C22 C27 111.3(3)
N C22 C23 108.1(3)
C27 C22 C23 111.6(3)
N C22 H22 108.6
C27 C22 H22 108.6
C23 C22 H22 108.6
C24 C23 C22 110.4(3)
C24 C23 H23A 109.6
C22 C23 H23A 109.6
C24 C23 H23B 109.6
C22 C23 H23B 109.6
H23A C23 H23B 108.1
C23 C24 C25 110.5(4)
C23 C24 H24A 109.5
C25 C24 H24A 109.5
C23 C24 H24B 109.5
C25 C24 H24B 109.5
H24A C24 H24B 108.1
C26 C25 C24 110.8(4)
C26 C25 H25A 109.5
C24 C25 H25A 109.5
C26 C25 H25B 109.5
C24 C25 H25B 109.5
H25A C25 H25B 108.1
C25 C26 C27 111.4(4)
C25 C26 H26A 109.3
C27 C26 H26A 109.3
C25 C26 H26B 109.3
C27 C26 H26B 109.3
H26A C26 H26B 108.0
C22 C27 C26 110.4(3)
C22 C27 H27A 109.6
C26 C27 H27A 109.6
C22 C27 H27B 109.6
C26 C27 H27B 109.6
H27A C27 H27B 108.1

loop_
_geom_bond_atom_site_label_1
_geom_bond_atom_site_label_2
_geom_bond_distance
_geom_bond_publ_flag
Sn C1 2.132(4) yes
Sn C2 2.114(4) yes
Sn C3 2.134(4) yes
Sn O1 2.227(2) yes
Sn O4 2.241(3) yes
P1 O3 1.506(3) ?
P1 O1 1.509(2) ?
P1 O2 1.569(3) ?
P1 C4 1.803(4) ?
P2 O4 1.503(3) ?
P2 O6 1.516(3) ?
P2 O5 1.578(3) ?
P2 C10 1.805(4) ?
O2 H2 0.76(4) ?
O5 H5A 0.94(7) ?
N C16 1.503(5) ?
N C22 1.515(5) ?
N H10A 0.887(19) ?
N H10B 0.95(4) ?
C1 H1A 0.9800 ?
C1 H1B 0.9800 ?
C1 H1C 0.9800 ?
C2 H2A 0.9800 ?
C2 H2B 0.9800 ?
C2 H2C 0.9800 ?
C3 H3A 0.9800 ?
C3 H3B 0.9800 ?
C3 H3C 0.9800 ?
C4 C5 1.393(5) ?
C4 C9 1.395(5) ?
C5 C6 1.385(6) ?
C5 H5 0.9500 ?
C6 C7 1.390(7) ?
C6 H6 0.9500 ?
C7 C8 1.386(6) ?
C7 H7 0.9500 ?
C8 C9 1.395(6) ?
C8 H8 0.9500 ?
C9 H9 0.9500 ?
C10 C11 1.399(5) ?
C10 C15 1.401(5) ?
C11 C12 1.398(6) ?
C11 H11 0.9500 ?
C12 C13 1.383(8) ?
C12 H12 0.9500 ?
C13 C14 1.376(7) ?
C13 H13 0.9500 ?
C14 C15 1.383(6) ?
C14 H14 0.9500 ?
C15 H15 0.9500 ?
C16 C17 1.524(5) ?
C16 C21 1.525(5) ?
C16 H16 1.0000 ?
C17 C18 1.527(6) ?
C17 H17A 0.9900 ?
C17 H17B 0.9900 ?
C18 C19 1.529(6) ?
C18 H18A 0.9900 ?
C18 H18B 0.9900 ?
C19 C20 1.517(6) ?
C19 H19A 0.9900 ?
C19 H19B 0.9900 ?
C20 C21 1.534(6) ?
C20 H20A 0.9900 ?
C20 H20B 0.9900 ?
C21 H21A 0.9900 ?
C21 H21B 0.9900 ?
C22 C27 1.517(5) ?
C22 C23 1.522(5) ?
C22 H22 1.0000 ?
C23 C24 1.521(5) ?
C23 H23A 0.9900 ?
C23 H23B 0.9900 ?
C24 C25 1.528(6) ?
C24 H24A 0.9900 ?
C24 H24B 0.9900 ?
C25 C26 1.517(7) ?
C25 H25A 0.9900 ?
C25 H25B 0.9900 ?
C26 C27 1.539(6) ?
C26 H26A 0.9900 ?
C26 H26B 0.9900 ?
C27 H27A 0.9900 ?
C27 H27B 0.9900 ?

loop_
_geom_hbond_atom_site_label_D
_geom_hbond_atom_site_label_H
_geom_hbond_atom_site_label_A
_geom_hbond_site_symmetry_A
_geom_hbond_distance_DH
_geom_hbond_distance_HA
_geom_hbond_distance_DA
_geom_hbond_angle_DHA
O2 H2 O6 2_666 0.76(4) 1.88(4) 2.642(4) 178(7)
O5 H5A O6 2_566 0.94(7) 1.67(7) 2.596(4) 169(6)
N H10A O3 . 0.887(19) 1.92(2) 2.798(4) 169(4)
N H10B O3 2_776 0.95(4) 1.83(4) 2.759(4) 165(4)
